data_2204175
loop_
_publ_author_name
'Lei Cao'
'Ning Li'
'Duan-Jun Xu'

_publ_section_title Bis(1<i>H</i>-benzimidazole-\k<i>N</i>^3^)(oxydiacetato-\k^3^<i>O</i>,<i>O</i>',<i>O</i>'')zinc(II)
_journal_issue 9
_journal_name_full 'Acta Crystallographica Section E'
_journal_page_first m1248
_journal_page_last m1250
_journal_paper_doi 10.1107/S1600536804019488
_journal_volume 60
_journal_year 2004
_chemical_formula_iupac '[Zn (C7 H6 N2)2 (C4 H4 O5)]'
_chemical_formula_moiety 'C18 H16 N4 O5 Zn'
_chemical_formula_sum 'C18 H16 N4 O5 Zn'
_chemical_formula_weight 433.72
_chemical_name_systematic
;
Bis(1H-benzimidazole-\kN^3^)(oxydiacetato-\k^3^O,O',O'')zinc(II)
;
_space_group_IT_number 15
_symmetry_cell_setting monoclinic
_symmetry_space_group_name_Hall '-C 2yc'
_symmetry_space_group_name_H-M 'C 1 2/c 1'
_atom_sites_solution_hydrogens geom
_atom_sites_solution_primary direct
_atom_sites_solution_secondary difmap
_audit_creation_method SHELXL-97
_cell_angle_alpha 90.00
_cell_angle_beta 107.783(3)
_cell_angle_gamma 90.00
_cell_formula_units_Z 8
_cell_length_a 25.049(6)
_cell_length_b 7.0568(18)
_cell_length_c 21.420(5)
_cell_measurement_reflns_used 6382
_cell_measurement_temperature 295(2)
_cell_measurement_theta_max 25.5
_cell_measurement_theta_min 2.4
_cell_volume 3605.4(15)
_computing_cell_refinement PROCESS-AUTO
_computing_data_collection 'PROCESS-AUTO (Rigaku Corporation, 1998)'
_computing_data_reduction 'CrystalStructure (Rigaku/MSC and Rigaku Corporation, 2002)'
_computing_molecular_graphics 'Ortep-3 for Windows (Farrugia, 1997) and XP (Siemens, 1994)'
_computing_publication_material 'WinGX (Farrugia, 1999)'
_computing_structure_refinement 'SHELXL97 (Sheldrick, 1997)'
_computing_structure_solution 'SIR92 (Altomare et al., 1993)'
_diffrn_ambient_temperature 295(2)
_diffrn_detector_area_resol_mean 10.00
_diffrn_measured_fraction_theta_full 1.00
_diffrn_measured_fraction_theta_max 1.00
_diffrn_measurement_device_type 'Rigaku R-AXIS RAPID'
_diffrn_measurement_method \w
_diffrn_radiation_monochromator graphite
_diffrn_radiation_source 'fine-focus sealed tube'
_diffrn_radiation_type MoK\a
_diffrn_radiation_wavelength 0.71073
_diffrn_reflns_av_R_equivalents 0.020
_diffrn_reflns_av_sigmaI/netI 0.027
_diffrn_reflns_limit_h_max 17
_diffrn_reflns_limit_h_min -30
_diffrn_reflns_limit_k_max 8
_diffrn_reflns_limit_k_min -8
_diffrn_reflns_limit_l_max 25
_diffrn_reflns_limit_l_min -25
_diffrn_reflns_number 7413
_diffrn_reflns_theta_full 25.2
_diffrn_reflns_theta_max 25.2
_diffrn_reflns_theta_min 1.7
_diffrn_standards_decay_% 0
_diffrn_standards_interval_count 0
_diffrn_standards_interval_time 0
_diffrn_standards_number 0
_exptl_absorpt_coefficient_mu 1.402
_exptl_absorpt_correction_T_max 0.737
_exptl_absorpt_correction_T_min 0.648
_exptl_absorpt_correction_type multi-scan
_exptl_absorpt_process_details '(ABSCOR; Higashi, 1995)'
_exptl_crystal_colour colourless
_exptl_crystal_density_diffrn 1.598
_exptl_crystal_density_method 'not measured'
_exptl_crystal_description prism
_exptl_crystal_F_000 1776
_exptl_crystal_size_max 0.32
_exptl_crystal_size_mid 0.28
_exptl_crystal_size_min 0.22
_refine_diff_density_max 0.27
_refine_diff_density_min -0.27
_refine_ls_extinction_method none
_refine_ls_goodness_of_fit_ref 1.035
_refine_ls_hydrogen_treatment constr
_refine_ls_matrix_type full
_refine_ls_number_parameters 262
_refine_ls_number_reflns 3258
_refine_ls_number_restraints 0
_refine_ls_restrained_S_all 1.035
_refine_ls_R_factor_all 0.032
_refine_ls_R_factor_gt 0.027
_refine_ls_shift/su_max 0.001
_refine_ls_shift/su_mean 0.000
_refine_ls_structure_factor_coef Fsqd
_refine_ls_weighting_details 'calc w=1/[\s^2^(Fo^2^)+(0.0367P)^2^+2.2003P] where P=(Fo^2^+2Fc^2^)/3'
_refine_ls_weighting_scheme calc
_refine_ls_wR_factor_gt 0.068
_refine_ls_wR_factor_ref 0.070
_reflns_number_gt 2883
_reflns_number_total 3258
_reflns_threshold_expression I>2\s(I)
_cod_data_source_file hb6076.cif
_cod_data_source_block I
_cod_depositor_comments
;
The following automatic conversions were performed:
'_symmetry_cell_setting' value 'Monoclinic' changed to 'monoclinic'
according to '/home/saulius/struct/CIF-dictionaries/cif_core.dic'
dictionary named 'cif_core.dic' version 2.4.1 from 2010-06-29.

Automatic conversion script
Id: cif_fix_enum 1527 2010-12-29 10:47:43Z saulius 

The following automatic conversions were performed:

'_symmetry_cell_setting' value 'Monoclinic' changed to 'monoclinic'
according to /home/saulius/struct/CIF-dictionaries/cif_core.dic
dictionary named 'cif_core.dic' version 2.4.1 from 2010-06-29.

Automatic conversion script
Id: cif_fix_values 1715 2011-07-08 13:25:40Z adriana 
;
_cod_original_sg_symbol_H-M 'C 2/c'
_cod_database_code 2204175
_cod_database_fobs_code 2204175

loop_
_symmetry_equiv_pos_as_xyz
'x, y, z'
'-x, y, -z+1/2'
'x+1/2, y+1/2, z'
'-x+1/2, y+1/2, -z+1/2'
'-x, -y, -z'
'x, -y, z-1/2'
'-x+1/2, -y+1/2, -z'
'x+1/2, -y+1/2, z-1/2'

loop_
_atom_site_label
_atom_site_fract_x
_atom_site_fract_y
_atom_site_fract_z
_atom_site_U_iso_or_equiv
_atom_site_adp_type
_atom_site_calc_flag
_atom_site_refinement_flags
_atom_site_occupancy
_atom_site_disorder_assembly
_atom_site_disorder_group
_atom_site_type_symbol
Zn 0.363701(9) 0.02472(3) 0.134771(11) 0.03246(9) Uani d . 1 . . Zn
O1 0.39367(7) 0.2767(2) 0.17818(7) 0.0493(4) Uani d . 1 A . O
O2 0.41049(8) 0.4574(2) 0.26737(8) 0.0598(5) Uani d . 1 A . O
O3A 0.3535(3) 0.0040(11) 0.2281(4) 0.0480(18) Uani d P 0.42 A 1 O
O3B 0.3308(2) 0.0459(9) 0.2140(3) 0.0425(12) Uani d P 0.58 A 2 O
O4 0.31510(6) -0.2170(2) 0.13018(6) 0.0399(3) Uani d . 1 A . O
O5 0.26946(7) -0.4015(2) 0.18119(7) 0.0470(4) Uani d . 1 . . O
N11 0.50045(8) -0.3332(3) 0.15737(9) 0.0497(5) Uani d . 1 A . N
H11 0.5168 -0.4401 0.1695 0.060 Uiso calc R 1 . . H
N13 0.43682(7) -0.1073(2) 0.14148(8) 0.0380(4) Uani d . 1 A . N
N21 0.27846(7) 0.0731(3) -0.06353(9) 0.0394(4) Uani d . 1 A . N
H21 0.2579 0.0212 -0.0991 0.047 Uiso calc R 1 . . H
N23 0.32499(7) 0.1079(2) 0.04178(8) 0.0325(4) Uani d . 1 A . N
C1 0.39004(9) 0.3166(3) 0.23424(10) 0.0409(5) Uani d . 1 . . C
C2 0.35733(12) 0.1822(3) 0.26321(11) 0.0564(7) Uani d . 1 A . C
H2A 0.3763 0.1638 0.3096 0.068 Uiso calc PR 0.42 B 1 H
H2B 0.3202 0.2324 0.2581 0.068 Uiso calc PR 0.42 B 1 H
H2C 0.3814 0.1327 0.3045 0.068 Uiso d PR 0.58 . . H
H2D 0.3260 0.2472 0.2714 0.068 Uiso d PR 0.58 . . H
C3 0.31420(10) -0.1310(3) 0.23705(10) 0.0454(5) Uani d . 1 . . C
H3A 0.2812 -0.0669 0.2411 0.055 Uiso calc PR 0.42 A 1 H
H3B 0.3307 -0.2037 0.2767 0.055 Uiso calc PR 0.42 A 1 H
H3C 0.2813 -0.0974 0.2495 0.055 Uiso d PR 0.58 . . H
H3D 0.3410 -0.1924 0.2740 0.055 Uiso d PR 0.58 . . H
C4 0.29830(8) -0.2607(3) 0.17813(9) 0.0337(4) Uani d . 1 A . C
C12 0.45212(9) -0.2774(3) 0.16551(10) 0.0442(5) Uani d . 1 . . C
H12 0.4315 -0.3508 0.1859 0.053 Uiso calc R 1 A . H
C14 0.48670(9) 0.1244(3) 0.08802(11) 0.0460(5) Uani d . 1 . . C
H14 0.4609 0.2226 0.0827 0.055 Uiso calc R 1 . . H
C15 0.53354(10) 0.1421(4) 0.06749(12) 0.0555(6) Uani d . 1 . . C
H15 0.5396 0.2552 0.0484 0.067 Uiso calc R 1 . . H
C16 0.57183(11) -0.0041(4) 0.07461(14) 0.0576(7) Uani d . 1 . . C
H16 0.6023 0.0123 0.0589 0.069 Uiso calc R 1 . . H
C17 0.56624(9) -0.1727(4) 0.10418(12) 0.0534(6) Uani d . 1 A . C
H17 0.5922 -0.2701 0.1092 0.064 Uiso calc R 1 . . H
C18 0.51949(9) -0.1896(3) 0.12618(10) 0.0407(5) Uani d . 1 . . C
C19 0.47949(8) -0.0463(3) 0.11704(10) 0.0370(5) Uani d . 1 A . C
C22 0.29323(8) -0.0037(3) -0.00387(11) 0.0374(5) Uani d . 1 . . C
H22 0.2822 -0.1242 0.0047 0.045 Uiso calc R 1 A . H
C24 0.35998(9) 0.4402(3) 0.03192(11) 0.0380(5) Uani d . 1 . . C
H24 0.3788 0.4575 0.0762 0.046 Uiso calc R 1 . . H
C25 0.35913(10) 0.5794(3) -0.01365(11) 0.0456(5) Uani d . 1 . . C
H25 0.3784 0.6921 0.0003 0.055 Uiso calc R 1 . . H
C26 0.33023(10) 0.5555(3) -0.07988(12) 0.0489(6) Uani d . 1 . . C
H26 0.3307 0.6527 -0.1090 0.059 Uiso calc R 1 . . H
C27 0.30112(10) 0.3929(3) -0.10336(11) 0.0451(5) Uani d . 1 A . C
H27 0.2816 0.3779 -0.1476 0.054 Uiso calc R 1 . . H
C28 0.30224(8) 0.2511(3) -0.05779(10) 0.0337(4) Uani d . 1 . . C
C29 0.33146(8) 0.2731(3) 0.00873(9) 0.0303(4) Uani d . 1 A . C

loop_
_atom_site_aniso_label
_atom_site_aniso_U_11
_atom_site_aniso_U_22
_atom_site_aniso_U_33
_atom_site_aniso_U_12
_atom_site_aniso_U_13
_atom_site_aniso_U_23
Zn 0.03580(15) 0.03087(14) 0.03296(14) -0.00427(10) 0.01386(10) -0.00040(9)
O1 0.0679(10) 0.0391(9) 0.0444(9) -0.0189(8) 0.0227(8) -0.0066(7)
O2 0.0767(12) 0.0445(9) 0.0515(10) -0.0274(9) 0.0098(9) -0.0135(8)
O3A 0.072(5) 0.036(4) 0.044(4) -0.029(3) 0.031(4) -0.014(3)
O3B 0.059(3) 0.038(3) 0.036(2) -0.020(2) 0.022(2) -0.0109(17)
O4 0.0496(9) 0.0368(8) 0.0367(8) -0.0138(7) 0.0182(7) -0.0059(6)
O5 0.0569(10) 0.0434(9) 0.0413(8) -0.0222(8) 0.0161(7) -0.0022(7)
N11 0.0481(11) 0.0379(10) 0.0562(12) 0.0097(9) 0.0056(9) 0.0104(9)
N13 0.0361(9) 0.0355(9) 0.0419(10) 0.0009(8) 0.0114(8) 0.0051(8)
N21 0.0357(9) 0.0414(10) 0.0375(10) -0.0015(8) 0.0057(7) -0.0079(8)
N23 0.0343(9) 0.0285(8) 0.0349(9) -0.0022(7) 0.0106(7) -0.0004(7)
C1 0.0467(12) 0.0346(11) 0.0364(11) -0.0085(9) 0.0051(9) -0.0016(9)
C2 0.0846(18) 0.0468(14) 0.0412(12) -0.0279(13) 0.0243(12) -0.0187(10)
C3 0.0619(14) 0.0429(13) 0.0365(11) -0.0223(11) 0.0225(10) -0.0049(9)
C4 0.0325(10) 0.0333(11) 0.0344(10) -0.0035(9) 0.0088(8) 0.0023(8)
C12 0.0459(13) 0.0402(12) 0.0429(12) -0.0025(10) 0.0079(10) 0.0086(10)
C14 0.0419(12) 0.0405(12) 0.0572(14) 0.0045(10) 0.0176(11) 0.0102(10)
C15 0.0477(14) 0.0575(16) 0.0648(16) -0.0056(12) 0.0224(12) 0.0103(12)
C16 0.0417(13) 0.0703(18) 0.0664(17) -0.0040(12) 0.0248(12) -0.0021(13)
C17 0.0341(12) 0.0617(16) 0.0616(15) 0.0097(11) 0.0104(11) -0.0087(12)
C18 0.0362(11) 0.0380(12) 0.0424(12) 0.0040(9) 0.0039(9) 0.0012(9)
C19 0.0320(10) 0.0392(11) 0.0384(11) 0.0009(9) 0.0086(9) 0.0016(9)
C22 0.0348(11) 0.0317(11) 0.0471(12) -0.0027(9) 0.0145(9) -0.0023(9)
C24 0.0413(12) 0.0311(11) 0.0404(11) -0.0013(9) 0.0108(9) -0.0011(9)
C25 0.0507(13) 0.0327(11) 0.0568(14) -0.0008(10) 0.0213(11) 0.0027(10)
C26 0.0568(14) 0.0404(13) 0.0554(15) 0.0102(11) 0.0256(12) 0.0167(11)
C27 0.0485(13) 0.0516(14) 0.0352(11) 0.0154(11) 0.0128(10) 0.0070(10)
C28 0.0292(10) 0.0353(11) 0.0376(10) 0.0056(8) 0.0119(8) -0.0015(9)
C29 0.0278(10) 0.0291(10) 0.0353(10) 0.0038(8) 0.0114(8) 0.0003(8)

loop_
_atom_type_symbol
_atom_type_description
_atom_type_scat_dispersion_real
_atom_type_scat_dispersion_imag
_atom_type_scat_source
C C 0.0033 0.0016 'International Tables Vol C Tables 4.2.6.8 and 6.1.1.4'
H H 0.0000 0.0000 'International Tables Vol C Tables 4.2.6.8 and 6.1.1.4'
N N 0.0061 0.0033 'International Tables Vol C Tables 4.2.6.8 and 6.1.1.4'
O O 0.0106 0.0060 'International Tables Vol C Tables 4.2.6.8 and 6.1.1.4'
Zn Zn 0.2839 1.4301 'International Tables Vol C Tables 4.2.6.8 and 6.1.1.4'

loop_
_geom_angle_atom_site_label_1
_geom_angle_atom_site_label_2
_geom_angle_atom_site_label_3
_geom_angle
_geom_angle_publ_flag
N23 Zn N13 110.87(7) y
N23 Zn O1 101.26(6) y
N13 Zn O1 99.80(7) y
N23 Zn O4 95.40(6) y
N13 Zn O4 97.45(7) y
O1 Zn O4 149.84(6) y
N23 Zn O3A 143.09(18) y
N13 Zn O3A 105.79(18) y
O1 Zn O3A 76.2(2) y
O4 Zn O3A 75.4(2) y
N23 Zn O3B 125.90(12) y
N13 Zn O3B 123.00(12) y
O1 Zn O3B 75.59(18) y
O4 Zn O3B 74.27(18) y
C1 O1 Zn 120.27(13) ?
C3 O3A C2 116.7(6) ?
C3 O3A Zn 117.7(5) ?
C2 O3A Zn 115.1(5) ?
C2 O3B C3 116.4(4) ?
C2 O3B Zn 115.7(4) ?
C3 O3B Zn 116.0(4) ?
C4 O4 Zn 119.86(12) ?
C12 N11 C18 107.99(18) ?
C12 N11 H11 126.0 ?
C18 N11 H11 126.0 ?
C12 N13 C19 105.27(18) ?
C12 N13 Zn 126.72(15) ?
C19 N13 Zn 127.81(14) ?
C22 N21 C28 107.39(17) ?
C22 N21 H21 126.3 ?
C28 N21 H21 126.3 ?
C22 N23 C29 105.05(16) ?
C22 N23 Zn 123.92(14) ?
C29 N23 Zn 130.32(13) ?
O2 C1 O1 125.9(2) ?
O2 C1 C2 116.8(2) ?
O1 C1 C2 117.23(18) ?
C1 C2 H2A 110.3 ?
C1 C2 H2B 110.3 ?
C1 C2 H2C 109.8 ?
C1 C2 H2D 110.4 ?
C4 C3 H3A 110.1 ?
C4 C3 H3B 110.1 ?
C4 C3 H3C 110.3 ?
C4 C3 H3D 110.6 ?
O3A C2 C1 106.9(4) ?
O3A C3 C4 108.1(4) ?
O3A C2 H2A 110.3 ?
O3A C2 H2B 110.3 ?
O3A C3 H3A 110.1 ?
O3A C3 H3B 110.1 ?
H2A C2 H2B 108.6 ?
H2C C2 H2D 108.4 ?
O3B C2 C1 107.9(3) ?
O3B C3 C4 105.5(3) ?
O3B C2 H2C 116.6 ?
O3B C2 H2D 103.4 ?
O3B C3 H3C 103.9 ?
O3B C3 H3D 117.6 ?
H3A C3 H3B 108.4 ?
H3C C3 H3D 108.7 ?
O5 C4 O4 125.64(19) ?
O5 C4 C3 116.75(17) ?
O4 C4 C3 117.61(17) ?
N13 C12 N11 112.7(2) ?
N13 C12 H12 123.7 ?
N11 C12 H12 123.7 ?
C15 C14 C19 117.4(2) ?
C15 C14 H14 121.3 ?
C19 C14 H14 121.3 ?
C14 C15 C16 121.7(2) ?
C14 C15 H15 119.2 ?
C16 C15 H15 119.2 ?
C17 C16 C15 122.1(2) ?
C17 C16 H16 119.0 ?
C15 C16 H16 119.0 ?
C16 C17 C18 116.4(2) ?
C16 C17 H17 121.8 ?
C18 C17 H17 121.8 ?
N11 C18 C17 132.7(2) ?
N11 C18 C19 105.16(19) ?
C17 C18 C19 122.1(2) ?
C14 C19 C18 120.3(2) ?
C14 C19 N13 130.82(19) ?
C18 C19 N13 108.87(18) ?
N23 C22 N21 113.38(18) ?
N23 C22 H22 123.3 ?
N21 C22 H22 123.3 ?
C25 C24 C29 117.1(2) ?
C25 C24 H24 121.4 ?
C29 C24 H24 121.4 ?
C24 C25 C26 121.7(2) ?
C24 C25 H25 119.2 ?
C26 C25 H25 119.2 ?
C27 C26 C25 121.9(2) ?
C27 C26 H26 119.1 ?
C25 C26 H26 119.1 ?
C26 C27 C28 116.8(2) ?
C26 C27 H27 121.6 ?
C28 C27 H27 121.6 ?
N21 C28 C27 132.5(2) ?
N21 C28 C29 105.63(17) ?
C27 C28 C29 121.82(19) ?
C24 C29 C28 120.72(18) ?
C24 C29 N23 130.74(18) ?
C28 C29 N23 108.54(17) ?

loop_
_geom_bond_atom_site_label_1
_geom_bond_atom_site_label_2
_geom_bond_distance
_geom_bond_publ_flag
Zn N13 2.0205(18) y
Zn N23 2.0181(16) y
Zn O1 2.0406(15) y
Zn O3A 2.098(9) y
Zn O3B 2.105(6) y
Zn O4 2.0807(14) y
O1 C1 1.264(2) ?
O2 C1 1.237(2) ?
O3A C2 1.453(9) n
O3A C3 1.424(9) n
O3B C2 1.433(7) n
O3B C3 1.449(7) n
C1 C2 1.505(3) n
C3 C4 1.511(3) n
O4 C4 1.261(2) ?
O5 C4 1.241(2) ?
N11 C12 1.334(3) ?
N11 C18 1.377(3) ?
N11 H11 0.8600 ?
N13 C12 1.316(3) ?
N13 C19 1.394(3) ?
N21 C22 1.332(3) ?
N21 C28 1.380(3) ?
N21 H21 0.8600 ?
N23 C22 1.317(3) ?
N23 C29 1.399(2) ?
C2 H2A 0.9700 ?
C2 H2B 0.9700 ?
C2 H2C 0.9700 ?
C2 H2D 0.9700 ?
C3 H3A 0.9700 ?
C3 H3B 0.9700 ?
C3 H3C 0.9700 ?
C3 H3D 0.9700 ?
C12 H12 0.9300 ?
C14 C15 1.379(3) ?
C14 C19 1.393(3) ?
C14 H14 0.9300 ?
C15 C16 1.385(4) ?
C15 H15 0.9300 ?
C16 C17 1.375(4) ?
C16 H16 0.9300 ?
C17 C18 1.394(3) ?
C17 H17 0.9300 ?
C18 C19 1.395(3) ?
C22 H22 0.9300 ?
C24 C25 1.381(3) ?
C24 C29 1.389(3) ?
C24 H24 0.9300 ?
C25 C26 1.392(3) ?
C25 H25 0.9300 ?
C26 C27 1.371(3) ?
C26 H26 0.9300 ?
C27 C28 1.392(3) ?
C27 H27 0.9300 ?
C28 C29 1.397(3) ?

loop_
_geom_hbond_atom_site_label_D
_geom_hbond_atom_site_label_H
_geom_hbond_atom_site_label_A
_geom_hbond_site_symmetry_A
_geom_hbond_distance_DH
_geom_hbond_distance_HA
_geom_hbond_distance_DA
_geom_hbond_angle_DHA
_geom_hbond_publ_flag
N11 H11 O2 2_645 0.86 2.04 2.750(3) 139 y
N21 H21 O5 7_545 0.86 1.88 2.722(2) 165 y
